data_7706766
loop_
_publ_author_name
'Smith, Danielle E.'
'Levason, William'
'Powell, James'
'Reid, Gillian'

_publ_section_title
;
 Synthesis, properties and structural features of molybdenum(v) oxide
 trichloride complexes with neutral chalcogenoether ligands.
;
_journal_issue 12
_journal_name_full 'Dalton transactions (Cambridge, England : 2003)'
_journal_page_first 4380
_journal_page_last 4389
_journal_paper_doi 10.1039/d1dt00038a
_journal_volume 50
_journal_year 2021
_chemical_formula_moiety 'C4 H10 Cl3 Mo O Se2'
_chemical_formula_sum 'C4 H10 Cl3 Mo O Se2'
_chemical_formula_weight 434.33
_chemical_name_systematic '[MoOCl3(MeSe(CH2)2SeMe)]'
_chemical_properties_physical Air-sensitive,Moisture-sensitive,Hygroscopic
_space_group_crystal_system monoclinic
_space_group_IT_number 14
_space_group_name_Hall '-P 2yn'
_space_group_name_H-M_alt 'P 1 21/n 1'
_atom_sites_solution_hydrogens geom
_audit_creation_date 2020-06-12
_audit_creation_method
;
Olex2 1.2
(compiled 2018.05.29 svn.r3508 for OlexSys, GUI svn.r5506)
;
_audit_update_record
;
2020-12-16 deposited with the CCDC.	2021-02-26 downloaded from the CCDC.
;
_cell_angle_alpha 90
_cell_angle_beta 96.6596(6)
_cell_angle_gamma 90
_cell_formula_units_Z 4
_cell_length_a 7.45509(5)
_cell_length_b 12.18741(7)
_cell_length_c 12.53334(8)
_cell_measurement_reflns_used 30571
_cell_measurement_temperature 105(2)
_cell_measurement_theta_max 31.3350
_cell_measurement_theta_min 3.2060
_cell_volume 1131.074(12)
_computing_cell_refinement 'CrysAlisPro 1.171.39.46 (Rigaku OD, 2018)'
_computing_data_collection 'CrysAlisPro 1.171.39.46 (Rigaku OD, 2018)'
_computing_data_reduction 'CrysAlisPro 1.171.39.46 (Rigaku OD, 2018)'
_computing_molecular_graphics 'Olex2 (Dolomanov et al., 2009)'
_computing_publication_material 'Olex2 (Dolomanov et al., 2009)'
_computing_structure_refinement 'ShelXL (Sheldrick, 2015)'
_computing_structure_solution 'SHELXT 2018/2 (Sheldrick, 2018)'
_diffrn_ambient_environment N~2~
_diffrn_ambient_temperature 105(2)
_diffrn_detector 'CCD plate'
_diffrn_measured_fraction_theta_full 0.993
_diffrn_measured_fraction_theta_max 0.954
_diffrn_measurement_details
;
List of Runs (angles in degrees, time in seconds):

  # Type    Start    End  Width  t~exp~   \w     \q     \k     \f   Frames
#--------------------------------------------------------------------------
  1  \w    -32.00  79.00   1.00    1.00    --  -10.20  38.00   0.00  111
  2  \w   -100.00  17.00   1.00    1.00    --  -10.20 -60.00  90.00  117
  3  \w   -100.00  17.00   1.00    1.00    --  -10.20 -60.00-120.00  117
  4  \w    -32.00  79.00   1.00    1.00    --  -10.20  38.00  60.00  111
  5  \w   -100.00  11.00   1.00    1.00    --  -10.20 -38.00-120.00  111
  6  \w    -38.00  79.00   1.00    1.00    --  -10.20  60.00 -90.00  117
  7  \w    -38.00  79.00   1.00    1.00    --  -10.20  60.00 120.00  117
  8  \w   -100.00  -5.00   1.00    1.00    --  -10.20 -38.00 -60.00   95
  9  \w    -32.00  79.00   1.00    1.00    --  -10.20  38.00-150.00  111
;
_diffrn_measurement_device 'four-circle diffractometer'
_diffrn_measurement_device_type 'XtaLAB AFC12 (RCD3): Kappa single'
_diffrn_measurement_method '\w scans'
_diffrn_orient_matrix_type 'CrysAlisPro convention (1999,Acta A55,543-557)'
_diffrn_orient_matrix_UB_11 -0.0642871000
_diffrn_orient_matrix_UB_12 0.0404268000
_diffrn_orient_matrix_UB_13 0.0102286000
_diffrn_orient_matrix_UB_21 -0.0392197000
_diffrn_orient_matrix_UB_22 -0.0371668000
_diffrn_orient_matrix_UB_23 0.0341674000
_diffrn_orient_matrix_UB_31 0.0592192000
_diffrn_orient_matrix_UB_32 0.0192702000
_diffrn_orient_matrix_UB_33 0.0444270000
_diffrn_radiation_monochromator mirror
_diffrn_radiation_probe x-ray
_diffrn_radiation_type MoK\a
_diffrn_radiation_wavelength 0.71073
_diffrn_reflns_av_R_equivalents 0.0585
_diffrn_reflns_av_unetI/netI 0.0226
_diffrn_reflns_Laue_measured_fraction_full 0.993
_diffrn_reflns_Laue_measured_fraction_max 0.954
_diffrn_reflns_limit_h_max 10
_diffrn_reflns_limit_h_min -10
_diffrn_reflns_limit_k_max 17
_diffrn_reflns_limit_k_min -17
_diffrn_reflns_limit_l_max 18
_diffrn_reflns_limit_l_min -18
_diffrn_reflns_number 36105
_diffrn_reflns_point_group_measured_fraction_full 0.993
_diffrn_reflns_point_group_measured_fraction_max 0.954
_diffrn_reflns_theta_full 25.242
_diffrn_reflns_theta_max 31.512
_diffrn_reflns_theta_min 3.219
_diffrn_source 'Rotating-anode X-ray tube'
_diffrn_source_type 'Rigaku (Mo) X-ray Source'
_exptl_absorpt_coefficient_mu 8.254
_exptl_absorpt_correction_T_max 1.00000
_exptl_absorpt_correction_T_min 0.52445
_exptl_absorpt_correction_type multi-scan
_exptl_absorpt_process_details
;
CrysAlisPro 1.171.39.46 (Rigaku Oxford Diffraction, 2018)
Empirical absorption correction using spherical harmonics,
 implemented in SCALE3 ABSPACK scaling algorithm.
;
_exptl_crystal_colour 'dark orange'
_exptl_crystal_colour_modifier dark
_exptl_crystal_colour_primary orange
_exptl_crystal_density_diffrn 2.551
_exptl_crystal_description block
_exptl_crystal_F_000 812
_exptl_crystal_preparation 'Slow evporation from DCM'
_exptl_crystal_recrystallization_method 'Slow evporation from DCM'
_exptl_crystal_size_max 0.4
_exptl_crystal_size_mid 0.3
_exptl_crystal_size_min 0.2
_refine_diff_density_max 0.856
_refine_diff_density_min -0.964
_refine_diff_density_rms 0.118
_refine_ls_extinction_method none
_refine_ls_goodness_of_fit_ref 1.162
_refine_ls_hydrogen_treatment constr
_refine_ls_matrix_type full
_refine_ls_number_parameters 102
_refine_ls_number_reflns 3593
_refine_ls_number_restraints 0
_refine_ls_restrained_S_all 1.162
_refine_ls_R_factor_all 0.0209
_refine_ls_R_factor_gt 0.0198
_refine_ls_shift/su_max 0.002
_refine_ls_shift/su_mean 0.000
_refine_ls_structure_factor_coef Fsqd
_refine_ls_weighting_details 'w=1/[\s^2^(Fo^2^)+(0.0171P)^2^+0.8709P] where P=(Fo^2^+2Fc^2^)/3'
_refine_ls_weighting_scheme calc
_refine_ls_wR_factor_gt 0.0462
_refine_ls_wR_factor_ref 0.0466
_reflns_Friedel_coverage 0.000
_reflns_number_gt 3483
_reflns_number_total 3593
_reflns_threshold_expression 'I > 2\s(I)'
_cod_data_source_file d1dt00038a2.cif
_cod_data_source_block moocl3(mese(ch2)2seme)-1
_cod_depositor_comments 'Adding full bibliography for 7706761--7706769.cif.'
_cod_database_code 7706766
_shelx_shelxl_version_number 2018/3
_chemical_oxdiff_formula MoOCl3Se2C4H10
_chemical_oxdiff_usercomment 'Large Dark Green Block'
_shelx_space_group_comment
;
The symmetry employed for this shelxl refinement is uniquely defined
by the following loop, which should always be used as a source of
symmetry information in preference to the above space-group names.
They are only intended as comments.
;
_shelx_estimated_absorpt_t_max 0.289
_shelx_estimated_absorpt_t_min 0.137
_reflns_odcompleteness_completeness 99.41
_reflns_odcompleteness_iscentric 1
_reflns_odcompleteness_theta 28.64
_olex2_refinement_description
;
1. Fixed Uiso
 At 1.2 times of:
  All C(H,H) groups
 At 1.5 times of:
  All C(H,H,H) groups
2.a Secondary CH2 refined with riding coordinates:
 C2(H2A,H2B), C3(H3A,H3B)
2.b Idealised Me refined as rotating group:
 C1(H1A,H1B,H1C), C4(H4A,H4B,H4C)
;
_olex2_submission_special_instructions 'No special instructions were received'
_oxdiff_exptl_absorpt_empirical_details
;
Empirical correction (ABSPACK) includes:
- Absorption correction using spherical harmonics
- Frame scaling
;
_oxdiff_exptl_absorpt_empirical_full_max 1.992
_oxdiff_exptl_absorpt_empirical_full_min 0.666

loop_
_space_group_symop_operation_xyz
'x, y, z'
'-x+1/2, y+1/2, -z+1/2'
'-x, -y, -z'
'x-1/2, -y-1/2, z-1/2'

loop_
_atom_site_label
_atom_site_type_symbol
_atom_site_fract_x
_atom_site_fract_y
_atom_site_fract_z
_atom_site_U_iso_or_equiv
_atom_site_adp_type
_atom_site_occupancy
_atom_site_site_symmetry_order
_atom_site_calc_flag
_atom_site_refinement_flags_posn
_atom_site_refinement_flags_adp
_atom_site_refinement_flags_occupancy
_atom_site_disorder_assembly
_atom_site_disorder_group
Mo1 Mo 0.51493(2) 0.79910(2) 0.39691(2) 0.01167(4) Uani 1 1 d . . . . .
Se1 Se 0.20049(2) 0.70887(2) 0.32316(2) 0.01305(5) Uani 1 1 d . . . . .
Se2 Se 0.63893(2) 0.59953(2) 0.30408(2) 0.01494(5) Uani 1 1 d . . . . .
Cl1 Cl 0.54499(6) 0.67732(4) 0.54382(3) 0.01794(9) Uani 1 1 d . . . . .
Cl3 Cl 0.82369(6) 0.84090(4) 0.42759(4) 0.01935(9) Uani 1 1 d . . . . .
Cl2 Cl 0.50187(6) 0.86638(4) 0.22032(3) 0.01734(9) Uani 1 1 d . . . . .
O1 O 0.40335(19) 0.90014(11) 0.45095(11) 0.0186(3) Uani 1 1 d . . . . .
C2 C 0.2635(2) 0.60756(15) 0.21277(15) 0.0155(3) Uani 1 1 d . . . . .
H2A H 0.156474 0.566318 0.185745 0.019 Uiso 1 1 calc R . . . .
H2B H 0.300305 0.649854 0.153474 0.019 Uiso 1 1 calc R . . . .
C1 C 0.1388(3) 0.60561(16) 0.43161(15) 0.0184(3) Uani 1 1 d . . . . .
H1A H 0.239744 0.558104 0.451878 0.028 Uiso 1 1 calc GR . . . .
H1B H 0.036597 0.562559 0.402916 0.028 Uiso 1 1 calc GR . . . .
H1C H 0.109653 0.645218 0.493521 0.028 Uiso 1 1 calc GR . . . .
C3 C 0.4125(2) 0.52753(14) 0.25058(16) 0.0168(3) Uani 1 1 d . . . . .
H3A H 0.433270 0.479652 0.191413 0.020 Uiso 1 1 calc R . . . .
H3B H 0.373570 0.482231 0.307228 0.020 Uiso 1 1 calc R . . . .
C4 C 0.7169(3) 0.63701(17) 0.16591(17) 0.0214(4) Uani 1 1 d . . . . .
H4A H 0.615529 0.663511 0.118675 0.032 Uiso 1 1 calc GR . . . .
H4B H 0.765650 0.573028 0.135139 0.032 Uiso 1 1 calc GR . . . .
H4C H 0.807859 0.692995 0.175661 0.032 Uiso 1 1 calc GR . . . .

loop_
_atom_site_aniso_label
_atom_site_aniso_U_11
_atom_site_aniso_U_22
_atom_site_aniso_U_33
_atom_site_aniso_U_23
_atom_site_aniso_U_13
_atom_site_aniso_U_12
Mo1 0.01407(8) 0.01060(7) 0.01031(8) -0.00003(5) 0.00126(5) -0.00022(5)
Se1 0.01231(8) 0.01324(8) 0.01341(9) -0.00004(6) 0.00075(6) 0.00104(6)
Se2 0.01497(9) 0.01504(8) 0.01445(9) -0.00077(6) 0.00024(6) 0.00396(6)
Cl1 0.0227(2) 0.01816(18) 0.01222(19) 0.00405(15) -0.00136(16) -0.00137(16)
Cl3 0.01529(19) 0.0230(2) 0.0196(2) 0.00047(16) 0.00151(16) -0.00294(15)
Cl2 0.0228(2) 0.01625(18) 0.01311(19) 0.00406(15) 0.00286(16) 0.00174(15)
O1 0.0233(7) 0.0163(6) 0.0167(7) -0.0019(5) 0.0054(5) 0.0023(5)
C2 0.0172(8) 0.0163(8) 0.0131(8) -0.0021(6) 0.0014(6) -0.0009(6)
C1 0.0196(9) 0.0213(8) 0.0148(8) -0.0003(7) 0.0042(7) -0.0051(7)
C3 0.0189(8) 0.0125(7) 0.0197(9) -0.0006(6) 0.0055(7) -0.0012(6)
C4 0.0218(9) 0.0214(9) 0.0228(10) -0.0019(7) 0.0103(8) -0.0021(7)

loop_
_atom_type_symbol
_atom_type_description
_atom_type_scat_dispersion_real
_atom_type_scat_dispersion_imag
_atom_type_scat_source
C C 0.0033 0.0016 'International Tables Vol C Tables 4.2.6.8 and 6.1.1.4'
H H 0.0000 0.0000 'International Tables Vol C Tables 4.2.6.8 and 6.1.1.4'
Cl Cl 0.1484 0.1585 'International Tables Vol C Tables 4.2.6.8 and 6.1.1.4'
Mo Mo -1.6832 0.6857 'International Tables Vol C Tables 4.2.6.8 and 6.1.1.4'
O O 0.0106 0.0060 'International Tables Vol C Tables 4.2.6.8 and 6.1.1.4'
Se Se -0.0929 2.2259 'International Tables Vol C Tables 4.2.6.8 and 6.1.1.4'

loop_
_geom_angle_atom_site_label_1
_geom_angle_atom_site_label_2
_geom_angle_atom_site_label_3
_geom_angle
_geom_angle_site_symmetry_1
_geom_angle_site_symmetry_3
_geom_angle_publ_flag
Se1 Mo1 Se2 79.763(7) . . ?
Cl1 Mo1 Se1 90.645(13) . . ?
Cl1 Mo1 Se2 77.220(12) . . ?
Cl3 Mo1 Se1 163.076(14) . . ?
Cl3 Mo1 Se2 83.987(13) . . ?
Cl3 Mo1 Cl1 90.349(17) . . ?
Cl3 Mo1 Cl2 90.648(17) . . ?
Cl2 Mo1 Se1 83.009(13) . . ?
Cl2 Mo1 Se2 83.968(12) . . ?
Cl2 Mo1 Cl1 160.950(17) . . ?
O1 Mo1 Se1 89.17(5) . . ?
O1 Mo1 Se2 168.15(5) . . ?
O1 Mo1 Cl1 98.86(5) . . ?
O1 Mo1 Cl3 107.37(5) . . ?
O1 Mo1 Cl2 98.99(5) . . ?
C2 Se1 Mo1 103.50(5) . . ?
C1 Se1 Mo1 107.17(6) . . ?
C1 Se1 C2 100.47(8) . . ?
C3 Se2 Mo1 102.25(5) . . ?
C4 Se2 Mo1 107.65(6) . . ?
C4 Se2 C3 97.79(8) . . ?
Se1 C2 H2A 108.6 . . ?
Se1 C2 H2B 108.6 . . ?
H2A C2 H2B 107.6 . . ?
C3 C2 Se1 114.47(13) . . ?
C3 C2 H2A 108.6 . . ?
C3 C2 H2B 108.6 . . ?
Se1 C1 H1A 109.5 . . ?
Se1 C1 H1B 109.5 . . ?
Se1 C1 H1C 109.5 . . ?
H1A C1 H1B 109.5 . . ?
H1A C1 H1C 109.5 . . ?
H1B C1 H1C 109.5 . . ?
Se2 C3 H3A 109.0 . . ?
Se2 C3 H3B 109.0 . . ?
C2 C3 Se2 113.10(12) . . ?
C2 C3 H3A 109.0 . . ?
C2 C3 H3B 109.0 . . ?
H3A C3 H3B 107.8 . . ?
Se2 C4 H4A 109.5 . . ?
Se2 C4 H4B 109.5 . . ?
Se2 C4 H4C 109.5 . . ?
H4A C4 H4B 109.5 . . ?
H4A C4 H4C 109.5 . . ?
H4B C4 H4C 109.5 . . ?

loop_
_geom_bond_atom_site_label_1
_geom_bond_atom_site_label_2
_geom_bond_distance
_geom_bond_site_symmetry_2
_geom_bond_publ_flag
Mo1 Se1 2.6564(2) . ?
Mo1 Se2 2.8937(2) . ?
Mo1 Cl1 2.3554(4) . ?
Mo1 Cl3 2.3453(5) . ?
Mo1 Cl2 2.3517(4) . ?
Mo1 O1 1.6726(13) . ?
Se1 C2 1.9518(18) . ?
Se1 C1 1.9462(19) . ?
Se2 C3 1.9511(18) . ?
Se2 C4 1.944(2) . ?
C2 H2A 0.9700 . ?
C2 H2B 0.9700 . ?
C2 C3 1.513(3) . ?
C1 H1A 0.9600 . ?
C1 H1B 0.9600 . ?
C1 H1C 0.9600 . ?
C3 H3A 0.9700 . ?
C3 H3B 0.9700 . ?
C4 H4A 0.9600 . ?
C4 H4B 0.9600 . ?
C4 H4C 0.9600 . ?

loop_
_geom_torsion_atom_site_label_1
_geom_torsion_atom_site_label_2
_geom_torsion_atom_site_label_3
_geom_torsion_atom_site_label_4
_geom_torsion
_geom_torsion_site_symmetry_1
_geom_torsion_site_symmetry_2
_geom_torsion_site_symmetry_3
_geom_torsion_site_symmetry_4
_geom_torsion_publ_flag
Se1 C2 C3 Se2 -59.81(16) . . . . ?
